data_7249136
loop_
_publ_author_name
'Kawahata, Masatoshi'
'Hyodo, Tadashi'
'Kondo, Rina'
'Tominaga, Masahide'
'Yamaguchi, Kentaro'

_publ_section_title
;
 Inclusion of halobenzene in water-mediated hydrogen-bonded architectures
 built from a V-shaped host molecule
;
_journal_issue 32
_journal_name_full CrystEngComm
_journal_page_first 4272
_journal_page_last 4277
_journal_paper_doi 10.1039/D4CE00616J
_journal_volume 26
_journal_year 2024
_chemical_formula_sum 'C31.69 H38.74 Br0.95 O7'
_chemical_formula_weight 607.53
_space_group_crystal_system monoclinic
_space_group_IT_number 15
_space_group_name_Hall '-C 2yc'
_space_group_name_H-M_alt 'C 1 2/c 1'
_atom_sites_solution_hydrogens mixed
_audit_creation_method SHELXL-2019/3
_audit_update_record
;
2024-05-18 deposited with the CCDC.	2024-07-19 downloaded from the CCDC.
;
_cell_angle_alpha 90
_cell_angle_beta 109.908(6)
_cell_angle_gamma 90
_cell_formula_units_Z 4
_cell_length_a 14.823(7)
_cell_length_b 21.293(7)
_cell_length_c 9.842(4)
_cell_measurement_reflns_used 6866
_cell_measurement_temperature 100(2)
_cell_measurement_theta_max 26.82
_cell_measurement_theta_min 2.21
_cell_volume 2921(2)
_computing_cell_refinement 'SAINT (Bruker AXS, 2004)'
_computing_data_collection 'APEX2 (Bruker AXS, 2006)'
_computing_data_reduction 'SAINT (Bruker AXS, 2004)'
_computing_molecular_graphics 'ORTEP-3 for Windows (Farrugia, 1997)'
_computing_publication_material 'SHELXLE (H\"ubschle et al., 2011)'
_computing_structure_refinement 'SHELXL-2019/2 (Sheldrick, 2019)'
_computing_structure_solution 'SHELXT 2018/2 (Sheldrick, 2018)'
_diffrn_ambient_temperature 100(2)
_diffrn_detector_area_resol_mean 8.333
_diffrn_measured_fraction_theta_full 0.850
_diffrn_measured_fraction_theta_max 0.804
_diffrn_measurement_device_type 'Bruker APEX II CCD area detector'
_diffrn_measurement_method '\f and \w scans'
_diffrn_radiation_type MoK\a
_diffrn_radiation_wavelength 0.71073
_diffrn_reflns_av_R_equivalents 0.0915
_diffrn_reflns_av_unetI/netI 0.0905
_diffrn_reflns_Laue_measured_fraction_full 0.850
_diffrn_reflns_Laue_measured_fraction_max 0.804
_diffrn_reflns_limit_h_max 17
_diffrn_reflns_limit_h_min -17
_diffrn_reflns_limit_k_max 26
_diffrn_reflns_limit_k_min -25
_diffrn_reflns_limit_l_max 12
_diffrn_reflns_limit_l_min -11
_diffrn_reflns_number 8791
_diffrn_reflns_point_group_measured_fraction_full 0.850
_diffrn_reflns_point_group_measured_fraction_max 0.804
_diffrn_reflns_theta_full 25.242
_diffrn_reflns_theta_max 26.154
_diffrn_reflns_theta_min 1.746
_diffrn_source 'fine-focus sealed tube'
_exptl_absorpt_coefficient_mu 1.384
_exptl_absorpt_correction_T_max 0.9420
_exptl_absorpt_correction_T_min 0.8694
_exptl_absorpt_correction_type empirical
_exptl_absorpt_process_details 'SADABS Sheldrick 1996'
_exptl_crystal_colour colourless
_exptl_crystal_density_diffrn 1.382
_exptl_crystal_description prismatic
_exptl_crystal_F_000 1272
_exptl_crystal_size_max 0.400
_exptl_crystal_size_mid 0.300
_exptl_crystal_size_min 0.200
_refine_diff_density_max 0.603
_refine_diff_density_min -0.573
_refine_diff_density_rms 0.116
_refine_ls_extinction_method none
_refine_ls_goodness_of_fit_ref 1.009
_refine_ls_hydrogen_treatment mixed
_refine_ls_matrix_type full
_refine_ls_number_parameters 221
_refine_ls_number_reflns 2348
_refine_ls_number_restraints 42
_refine_ls_restrained_S_all 1.007
_refine_ls_R_factor_all 0.0737
_refine_ls_R_factor_gt 0.0583
_refine_ls_shift/su_max 0.001
_refine_ls_shift/su_mean 0.000
_refine_ls_structure_factor_coef Fsqd
_refine_ls_weighting_details 'w=1/[\s^2^(Fo^2^)+(0.0827P)^2^] where P=(Fo^2^+2Fc^2^)/3'
_refine_ls_weighting_scheme calc
_refine_ls_wR_factor_gt 0.1449
_refine_ls_wR_factor_ref 0.1502
_reflns_Friedel_coverage 0.000
_reflns_number_gt 1705
_reflns_number_total 2348
_reflns_threshold_expression 'I > 2\s(I)'
_cod_data_source_file d4ce00616j2.cif
_cod_data_source_block 1b
_cod_depositor_comments 'Adding full bibliography for 7249135--7249139.cif.'
_cod_original_sg_symbol_H-M 'C 2/c'
_cod_database_code 7249136
_shelx_shelxl_version_number 2019/3
_shelx_space_group_comment
;
The symmetry employed for this shelxl refinement is uniquely defined
by the following loop, which should always be used as a source of
symmetry information in preference to the above space-group names.
They are only intended as comments.
;
_shelx_estimated_absorpt_t_min 0.607
_shelx_estimated_absorpt_t_max 0.769

loop_
_space_group_symop_operation_xyz
'x, y, z'
'-x, y, -z+1/2'
'x+1/2, y+1/2, z'
'-x+1/2, y+1/2, -z+1/2'
'-x, -y, -z'
'x, -y, z-1/2'
'-x+1/2, -y+1/2, -z'
'x+1/2, -y+1/2, z-1/2'

loop_
_atom_site_label
_atom_site_type_symbol
_atom_site_fract_x
_atom_site_fract_y
_atom_site_fract_z
_atom_site_U_iso_or_equiv
_atom_site_adp_type
_atom_site_occupancy
_atom_site_site_symmetry_order
_atom_site_calc_flag
_atom_site_refinement_flags_posn
_atom_site_refinement_flags_adp
_atom_site_refinement_flags_occupancy
_atom_site_disorder_assembly
_atom_site_disorder_group
C1 C 0.4081(2) 0.24660(13) 0.0787(3) 0.0114(6) Uani 1 1 d . . . . .
H1A H 0.350049 0.219834 0.048758 0.014 Uiso 1 1 calc R U . . .
H1B H 0.406753 0.273044 -0.004757 0.014 Uiso 1 1 calc R U . . .
C2 C 0.4980(2) 0.20495(13) 0.1229(3) 0.0128(7) Uani 1 1 d . . . . .
H2 H 0.496927 0.177838 0.039356 0.015 Uiso 1 1 calc R U . . .
C3 C 0.500000 0.16355(19) 0.250000 0.0145(9) Uani 1 2 d S T P . .
H3A H 0.442452 0.136312 0.222340 0.017 Uiso 0.5 1 calc R U P . .
H3B H 0.557546 0.136310 0.277658 0.017 Uiso 0.5 1 calc R U P . .
C4 C 0.5884(2) 0.24659(13) 0.1669(3) 0.0116(6) Uani 1 1 d . . . . .
H4A H 0.646285 0.219658 0.193859 0.014 Uiso 1 1 calc R U . . .
H4B H 0.588031 0.272890 0.083714 0.014 Uiso 1 1 calc R U . . .
C5 C 0.5923(2) 0.28890(13) 0.2946(3) 0.0092(6) Uani 1 1 d . . . . .
C6 C 0.500000 0.32949(18) 0.250000 0.0098(9) Uani 1 2 d S T P . .
H6A H 0.501219 0.356860 0.331924 0.012 Uiso 0.5 1 calc R U P . .
H6B H 0.498783 0.356859 0.168074 0.012 Uiso 0.5 1 calc R U P . .
C7 C 0.6785(2) 0.33344(13) 0.3401(3) 0.0110(6) Uani 1 1 d . . . . .
C8 C 0.7415(2) 0.33782(14) 0.2625(3) 0.0135(7) Uani 1 1 d . . . . .
H8 H 0.731367 0.312797 0.178684 0.016 Uiso 1 1 calc R U . . .
C9 C 0.8194(2) 0.37908(14) 0.3082(3) 0.0154(7) Uani 1 1 d . . . . .
C10 C 0.8370(2) 0.41554(13) 0.4309(3) 0.0157(7) Uani 1 1 d . . . . .
C11 C 0.7731(2) 0.41182(13) 0.5068(3) 0.0154(7) Uani 1 1 d . . . . .
C12 C 0.6955(2) 0.37109(13) 0.4618(3) 0.0140(7) Uani 1 1 d . . . . .
H12 H 0.652974 0.368850 0.515302 0.017 Uiso 1 1 calc R U . . .
C13 C 0.8558(3) 0.37345(19) 0.0912(4) 0.0308(9) Uani 1 1 d . . . . .
H13A H 0.794956 0.395142 0.043125 0.046 Uiso 1 1 calc R U . . .
H13B H 0.846898 0.328148 0.074405 0.046 Uiso 1 1 calc R U . . .
H13C H 0.904387 0.388637 0.052065 0.046 Uiso 1 1 calc R U . . .
C14 C 0.7435(3) 0.44109(17) 0.7217(4) 0.0250(8) Uani 1 1 d . . . . .
H14A H 0.676064 0.452696 0.674597 0.038 Uiso 1 1 calc R U . . .
H14B H 0.771721 0.466980 0.808125 0.038 Uiso 1 1 calc R U . . .
H14C H 0.747793 0.396688 0.749322 0.038 Uiso 1 1 calc R U . . .
O1 O 0.88607(17) 0.38547(12) 0.2397(2) 0.0264(6) Uani 1 1 d . . . . .
O2 O 0.91449(16) 0.45468(10) 0.4705(3) 0.0185(5) Uani 1 1 d . . . . .
H2O H 0.928274 0.464568 0.557874 0.028 Uiso 1 1 calc R U . . .
O3 O 0.79440(17) 0.45114(10) 0.6243(3) 0.0203(6) Uani 1 1 d . . . . .
O4 O 1.000000 0.50221(15) 0.750000 0.0160(7) Uani 1 2 d S T P . .
H4W H 0.973(3) 0.5263(18) 0.777(4) 0.024 Uiso 1 1 d . U . . .
C15 C 0.494(3) 0.6357(3) 0.251(6) 0.023(3) Uani 0.475(2) 1 d . U P A -1
C16 C 0.4443(17) 0.5970(8) 0.132(2) 0.026(3) Uani 0.475(2) 1 d . U P A -1
H16 H 0.402652 0.614858 0.044483 0.031 Uiso 0.475(2) 1 calc R U P A -1
C17 C 0.4571(10) 0.5336(6) 0.1450(17) 0.028(3) Uani 0.475(2) 1 d . U P A -1
H17 H 0.424392 0.506669 0.066698 0.033 Uiso 0.475(2) 1 calc R U P A -1
C18 C 0.5188(8) 0.5084(4) 0.2745(13) 0.027(2) Uani 0.475(2) 1 d . U P A -1
H18 H 0.527207 0.464200 0.285473 0.032 Uiso 0.475(2) 1 calc R U P A -1
C19 C 0.5667(10) 0.5475(6) 0.3846(16) 0.025(3) Uani 0.475(2) 1 d . U P A -1
H19 H 0.609524 0.530038 0.471450 0.030 Uiso 0.475(2) 1 calc R U P A -1
C20 C 0.5550(17) 0.6116(6) 0.374(2) 0.022(3) Uani 0.475(2) 1 d . U P A -1
H20 H 0.589146 0.638109 0.452445 0.026 Uiso 0.475(2) 1 calc R U P A -1
Br1 Br 0.4796(2) 0.72464(3) 0.2440(5) 0.0499(10) Uani 0.475(2) 1 d . U P A -1

loop_
_atom_site_aniso_label
_atom_site_aniso_U_11
_atom_site_aniso_U_22
_atom_site_aniso_U_33
_atom_site_aniso_U_23
_atom_site_aniso_U_13
_atom_site_aniso_U_12
C1 0.0048(15) 0.0152(14) 0.0123(15) -0.0016(12) 0.0002(12) -0.0014(11)
C2 0.0077(17) 0.0138(14) 0.0151(16) -0.0047(12) 0.0016(13) -0.0005(11)
C3 0.008(2) 0.0101(19) 0.024(3) 0.000 0.003(2) 0.000
C4 0.0048(15) 0.0158(14) 0.0141(16) 0.0012(12) 0.0028(12) 0.0013(11)
C5 0.0015(16) 0.0126(14) 0.0134(16) 0.0013(11) 0.0023(13) -0.0011(11)
C6 0.004(2) 0.014(2) 0.012(2) 0.000 0.0040(18) 0.000
C7 0.0029(16) 0.0140(14) 0.0132(15) 0.0041(11) -0.0011(12) 0.0012(11)
C8 0.0082(17) 0.0186(15) 0.0113(15) 0.0022(11) 0.0004(13) -0.0019(11)
C9 0.0079(17) 0.0236(16) 0.0164(16) 0.0074(13) 0.0062(14) -0.0001(12)
C10 0.0066(17) 0.0142(14) 0.0233(18) 0.0051(12) 0.0011(14) -0.0029(11)
C11 0.0115(19) 0.0137(14) 0.0190(17) -0.0009(12) 0.0026(15) 0.0030(12)
C12 0.0087(18) 0.0141(14) 0.0198(17) 0.0016(12) 0.0058(14) 0.0009(11)
C13 0.018(2) 0.054(2) 0.026(2) -0.0144(17) 0.0143(17) -0.0074(16)
C14 0.023(2) 0.0298(19) 0.0236(19) -0.0104(14) 0.0101(17) -0.0074(14)
O1 0.0144(14) 0.0480(15) 0.0191(13) 0.0036(11) 0.0088(11) -0.0122(10)
O2 0.0094(12) 0.0231(12) 0.0228(13) -0.0018(9) 0.0050(10) -0.0087(9)
O3 0.0144(13) 0.0201(11) 0.0263(13) -0.0094(9) 0.0066(11) -0.0053(9)
O4 0.0089(18) 0.0166(16) 0.0246(19) 0.000 0.0083(15) 0.000
C15 0.039(6) 0.021(2) 0.017(3) -0.003(5) 0.019(5) 0.006(5)
C16 0.034(4) 0.024(6) 0.023(4) -0.008(5) 0.015(4) -0.003(5)
C17 0.040(6) 0.016(5) 0.030(6) -0.007(4) 0.016(5) -0.007(4)
C18 0.039(6) 0.014(3) 0.030(6) -0.002(4) 0.015(5) -0.007(3)
C19 0.035(5) 0.013(5) 0.029(5) -0.004(4) 0.015(4) -0.007(4)
C20 0.035(4) 0.007(5) 0.029(4) -0.006(4) 0.019(4) 0.002(4)
Br1 0.113(3) 0.0235(4) 0.0241(8) 0.0090(7) 0.0373(19) 0.0240(7)

loop_
_atom_type_symbol
_atom_type_description
_atom_type_scat_dispersion_real
_atom_type_scat_dispersion_imag
_atom_type_scat_source
C C 0.0033 0.0016 'International Tables Vol C Tables 4.2.6.8 and 6.1.1.4'
H H 0.0000 0.0000 'International Tables Vol C Tables 4.2.6.8 and 6.1.1.4'
Br Br -0.2901 2.4595 'International Tables Vol C Tables 4.2.6.8 and 6.1.1.4'
O O 0.0106 0.0060 'International Tables Vol C Tables 4.2.6.8 and 6.1.1.4'

loop_
_geom_angle_atom_site_label_1
_geom_angle_atom_site_label_2
_geom_angle_atom_site_label_3
_geom_angle
_geom_angle_site_symmetry_1
_geom_angle_site_symmetry_3
_geom_angle_publ_flag
C2 C1 C5 110.5(2) . 2_655 ?
C2 C1 H1A 109.5 . . ?
C5 C1 H1A 109.5 2_655 . ?
C2 C1 H1B 109.5 . . ?
C5 C1 H1B 109.5 2_655 . ?
H1A C1 H1B 108.1 . . ?
C3 C2 C1 109.9(2) . . ?
C3 C2 C4 109.3(2) . . ?
C1 C2 C4 109.6(2) . . ?
C3 C2 H2 109.4 . . ?
C1 C2 H2 109.4 . . ?
C4 C2 H2 109.4 . . ?
C2 C3 C2 109.3(3) 2_655 . ?
C2 C3 H3A 109.8 2_655 . ?
C2 C3 H3A 109.8 . . ?
C2 C3 H3B 109.8 2_655 . ?
C2 C3 H3B 109.8 . . ?
H3A C3 H3B 108.3 . . ?
C5 C4 C2 110.8(2) . . ?
C5 C4 H4A 109.5 . . ?
C2 C4 H4A 109.5 . . ?
C5 C4 H4B 109.5 . . ?
C2 C4 H4B 109.5 . . ?
H4A C4 H4B 108.1 . . ?
C7 C5 C4 113.5(2) . . ?
C7 C5 C1 111.0(2) . 2_655 ?
C4 C5 C1 108.1(2) . 2_655 ?
C7 C5 C6 107.8(2) . . ?
C4 C5 C6 108.2(2) . . ?
C1 C5 C6 108.0(2) 2_655 . ?
C5 C6 C5 112.2(3) 2_655 . ?
C5 C6 H6A 109.2 2_655 . ?
C5 C6 H6A 109.2 . . ?
C5 C6 H6B 109.2 2_655 . ?
C5 C6 H6B 109.2 . . ?
H6A C6 H6B 107.9 . . ?
C12 C7 C8 118.3(3) . . ?
C12 C7 C5 119.8(3) . . ?
C8 C7 C5 121.9(3) . . ?
C7 C8 C9 120.0(3) . . ?
C7 C8 H8 120.0 . . ?
C9 C8 H8 120.0 . . ?
O1 C9 C10 114.7(3) . . ?
O1 C9 C8 123.8(3) . . ?
C10 C9 C8 121.5(3) . . ?
O2 C10 C9 118.8(3) . . ?
O2 C10 C11 122.8(3) . . ?
C9 C10 C11 118.4(3) . . ?
O3 C11 C12 125.3(3) . . ?
O3 C11 C10 114.3(3) . . ?
C12 C11 C10 120.4(3) . . ?
C11 C12 C7 121.5(3) . . ?
C11 C12 H12 119.3 . . ?
C7 C12 H12 119.3 . . ?
O1 C13 H13A 109.5 . . ?
O1 C13 H13B 109.5 . . ?
H13A C13 H13B 109.5 . . ?
O1 C13 H13C 109.5 . . ?
H13A C13 H13C 109.5 . . ?
H13B C13 H13C 109.5 . . ?
O3 C14 H14A 109.5 . . ?
O3 C14 H14B 109.5 . . ?
H14A C14 H14B 109.5 . . ?
O3 C14 H14C 109.5 . . ?
H14A C14 H14C 109.5 . . ?
H14B C14 H14C 109.5 . . ?
C9 O1 C13 117.7(3) . . ?
C10 O2 H2O 109.5 . . ?
C11 O3 C14 116.9(2) . . ?
H4W O4 H4W 93(6) . 2_756 ?
C20 C15 C16 121.7(8) . . ?
C20 C15 Br1 117(3) . . ?
C16 C15 Br1 122(3) . . ?
C17 C16 C15 119(2) . . ?
C17 C16 H16 120.7 . . ?
C15 C16 H16 120.7 . . ?
C16 C17 C18 119.6(14) . . ?
C16 C17 H17 120.2 . . ?
C18 C17 H17 120.2 . . ?
C19 C18 C17 119.5(7) . . ?
C19 C18 H18 120.2 . . ?
C17 C18 H18 120.2 . . ?
C18 C19 C20 122.1(14) . . ?
C18 C19 H19 119.0 . . ?
C20 C19 H19 119.0 . . ?
C15 C20 C19 118.4(16) . . ?
C15 C20 H20 120.8 . . ?
C19 C20 H20 120.8 . . ?

loop_
_geom_bond_atom_site_label_1
_geom_bond_atom_site_label_2
_geom_bond_distance
_geom_bond_site_symmetry_2
_geom_bond_publ_flag
C1 C2 1.535(4) . ?
C1 C5 1.541(4) 2_655 ?
C1 H1A 0.9900 . ?
C1 H1B 0.9900 . ?
C2 C3 1.523(4) . ?
C2 C4 1.541(4) . ?
C2 H2 1.0000 . ?
C3 H3A 0.9900 . ?
C3 H3B 0.9900 . ?
C4 C5 1.531(4) . ?
C4 H4A 0.9900 . ?
C4 H4B 0.9900 . ?
C5 C7 1.531(4) . ?
C5 C6 1.550(4) . ?
C6 H6A 0.9900 . ?
C6 H6B 0.9900 . ?
C7 C12 1.392(4) . ?
C7 C8 1.396(4) . ?
C8 C9 1.398(4) . ?
C8 H8 0.9500 . ?
C9 O1 1.379(4) . ?
C9 C10 1.384(4) . ?
C10 O2 1.364(4) . ?
C10 C11 1.395(4) . ?
C11 O3 1.374(4) . ?
C11 C12 1.387(4) . ?
C12 H12 0.9500 . ?
C13 O1 1.399(4) . ?
C13 H13A 0.9800 . ?
C13 H13B 0.9800 . ?
C13 H13C 0.9800 . ?
C14 O3 1.423(4) . ?
C14 H14A 0.9800 . ?
C14 H14B 0.9800 . ?
C14 H14C 0.9800 . ?
O2 H2O 0.8400 . ?
O4 H4W 0.75(4) . ?
O4 H4W 0.75(4) 2_756 ?
C15 C20 1.34(5) . ?
C15 C16 1.42(5) . ?
C15 Br1 1.904(7) . ?
C16 C17 1.364(19) . ?
C16 H16 0.9500 . ?
C17 C18 1.398(18) . ?
C17 H17 0.9500 . ?
C18 C19 1.360(13) . ?
C18 H18 0.9500 . ?
C19 C20 1.374(17) . ?
C19 H19 0.9500 . ?
C20 H20 0.9500 . ?

loop_
_geom_hbond_atom_site_label_D
_geom_hbond_atom_site_label_H
_geom_hbond_atom_site_label_A
_geom_hbond_distance_DH
_geom_hbond_distance_HA
_geom_hbond_distance_DA
_geom_hbond_angle_DHA
_geom_hbond_site_symmetry_A
_geom_hbond_publ_flag
O2 H2O O4 0.84 1.99 2.797(3) 159.4 . yes
O4 H4W O1 0.75(4) 2.24(4) 2.910(4) 150(4) 6_566 yes
O4 H4W O2 0.75(4) 2.39(4) 3.006(3) 141(4) 6_566 yes

loop_
_geom_torsion_atom_site_label_1
_geom_torsion_atom_site_label_2
_geom_torsion_atom_site_label_3
_geom_torsion_atom_site_label_4
_geom_torsion
_geom_torsion_site_symmetry_1
_geom_torsion_site_symmetry_2
_geom_torsion_site_symmetry_3
_geom_torsion_site_symmetry_4
_geom_torsion_publ_flag
C5 C1 C2 C3 59.9(3) 2_655 . . . ?
C5 C1 C2 C4 -60.2(3) 2_655 . . . ?
C1 C2 C3 C2 -60.19(18) . . . 2_655 ?
C4 C2 C3 C2 60.06(18) . . . 2_655 ?
C3 C2 C4 C5 -60.4(3) . . . . ?
C1 C2 C4 C5 60.0(3) . . . . ?
C2 C4 C5 C7 -177.7(2) . . . . ?
C2 C4 C5 C1 58.7(3) . . . 2_655 ?
C2 C4 C5 C6 -58.1(3) . . . . ?
C7 C5 C6 C5 -178.5(2) . . . 2_655 ?
C4 C5 C6 C5 58.35(17) . . . 2_655 ?
C1 C5 C6 C5 -58.50(17) 2_655 . . 2_655 ?
C4 C5 C7 C12 -174.9(2) . . . . ?
C1 C5 C7 C12 -52.9(3) 2_655 . . . ?
C6 C5 C7 C12 65.2(3) . . . . ?
C4 C5 C7 C8 5.3(4) . . . . ?
C1 C5 C7 C8 127.3(3) 2_655 . . . ?
C6 C5 C7 C8 -114.6(3) . . . . ?
C12 C7 C8 C9 0.3(4) . . . . ?
C5 C7 C8 C9 -179.9(3) . . . . ?
C7 C8 C9 O1 178.7(3) . . . . ?
C7 C8 C9 C10 0.9(5) . . . . ?
O1 C9 C10 O2 1.7(4) . . . . ?
C8 C9 C10 O2 179.7(3) . . . . ?
O1 C9 C10 C11 -179.9(3) . . . . ?
C8 C9 C10 C11 -2.0(4) . . . . ?
O2 C10 C11 O3 0.3(4) . . . . ?
C9 C10 C11 O3 -177.9(3) . . . . ?
O2 C10 C11 C12 -179.9(3) . . . . ?
C9 C10 C11 C12 1.8(4) . . . . ?
O3 C11 C12 C7 179.1(3) . . . . ?
C10 C11 C12 C7 -0.6(4) . . . . ?
C8 C7 C12 C11 -0.5(4) . . . . ?
C5 C7 C12 C11 179.7(3) . . . . ?
C10 C9 O1 C13 -153.3(3) . . . . ?
C8 C9 O1 C13 28.8(4) . . . . ?
C12 C11 O3 C14 12.0(4) . . . . ?
C10 C11 O3 C14 -168.2(3) . . . . ?
C20 C15 C16 C17 1(6) . . . . ?
Br1 C15 C16 C17 -179(2) . . . . ?
C15 C16 C17 C18 0(3) . . . . ?
C16 C17 C18 C19 -1(2) . . . . ?
C17 C18 C19 C20 1(2) . . . . ?
C16 C15 C20 C19 -1(6) . . . . ?
Br1 C15 C20 C19 179(2) . . . . ?
C18 C19 C20 C15 0(3) . . . . ?
